data_9010494
loop_
_publ_author_name
'Fischer, R. X.'
'Kahlenberg, V.'
'Lengauer, C. L.'
'Tillmanns, E.'

_publ_section_title
;
 Thermal behavior and structural transformation in the chabazite-type zeolite
 willhendersonite, KCaAl3Si3O12*5H2O
 Note: Room temperature
;
_journal_name_full 'American Mineralogist'
_journal_page_first 1317
_journal_page_last 1325
_journal_paper_doi 10.2138/am.2008.2745
_journal_volume 93
_journal_year 2008
_chemical_compound_source 'Mayen, Eifel district, Germany'
_chemical_formula_sum 'Al3 Ca0.982 H14 K1.14 O17.11 Si3'
_chemical_name_mineral Willhendersonite
_space_group_IT_number 2
_symmetry_space_group_name_Hall '-P 1'
_symmetry_space_group_name_H-M 'P -1'
_cell_angle_alpha 92.313
_cell_angle_beta 92.761
_cell_angle_gamma 89.981
_cell_formula_units_Z 2
_cell_length_a 9.248
_cell_length_b 9.259
_cell_length_c 9.533
_cell_volume 814.671
_database_code_amcsd 0004627
_exptl_crystal_density_diffrn 2.189
_cod_original_cell_volume 814.672
_cod_original_formula_sum 'K1.14 Ca.982 Al3 Si3 O17.11 H14'
_cod_database_code 9010494

loop_
_space_group_symop_operation_xyz
x,y,z
-x,-y,-z

loop_
_atom_site_label
_atom_site_fract_x
_atom_site_fract_y
_atom_site_fract_z
_atom_site_occupancy
_atom_site_U_iso_or_equiv
_atom_site_type_symbol
_atom_site_attached_hydrogens
K1 0.47540 0.89000 0.47120 0.23000 0.04900 K 0
K2 0.49090 0.45420 0.85340 0.50000 0.07700 K 0
K3 0.88600 0.48820 0.46130 0.41000 0.06000 K 0
Ca 0.20020 0.20080 0.20380 0.98200 0.01620 Ca 0
Al12a 0.34320 0.09260 0.85080 1.00000 0.01280 Al 0
Al12b 0.88860 0.31300 0.09070 1.00000 0.01300 Al 0
Al12c 0.09050 0.84760 0.34240 1.00000 0.01260 Al 0
Si11a 0.31270 0.89420 0.10650 1.00000 0.01300 Si 0
Si11b 0.10820 0.34430 0.85470 1.00000 0.01240 Si 0
Si11c 0.85040 0.10350 0.33980 1.00000 0.01300 Si 0
O11 0.74540 0.24430 0.98510 1.00000 0.01850 O 0
O12 0.69300 0.05650 0.26830 1.00000 0.01730 O 0
O13 0.97400 0.31570 0.73900 1.00000 0.01600 O 0
O21 0.15290 0.51250 0.84970 1.00000 0.01870 O 0
O22 0.47530 0.86170 0.16630 1.00000 0.01880 O 0
O23 0.82770 0.18780 0.49150 1.00000 0.01660 O 0
O31 0.24930 0.25050 0.81790 1.00000 0.01720 O 0
O32 0.93660 0.20990 0.23810 1.00000 0.01730 O 0
O33 0.78640 0.06410 0.76020 1.00000 0.01820 O 0
O41 0.05690 0.30440 0.01100 1.00000 0.01750 O 0
O42 0.30540 0.04380 0.02090 1.00000 0.01870 O 0
O43 0.05740 0.04100 0.63660 1.00000 0.01690 O 0
Wat1 0.22590 0.46010 0.26060 1.00000 0.03800 O 2
Wat2 0.45950 0.25050 0.23990 1.00000 0.04100 O 2
Wat3 0.22210 0.20870 0.45830 1.00000 0.03800 O 2
Wat4 0.47610 0.78400 0.44300 0.77000 0.08500 O 2
Wat5 0.76300 0.47500 0.43400 0.52000 0.07300 O 2
Wat6 0.48500 0.58400 0.43600 0.45000 0.09000 O 2
Wat7 0.56900 0.48900 0.45200 0.37000 0.14000 O 2

loop_
_cod_changelog_entry_id
_cod_changelog_entry_author
_cod_changelog_entry_date
_cod_changelog_entry_text
1
;cod-tools version 3.8.0
Id: cif_guess_AMCSD_atom_types 9581 2023-05-17 12:35:41Z saulius
;
2023-05-18T11:41:00+03:00
;Derived atom types and hydrogen counts
from atom names that follow the AMCSD naming convention
(Wat == water, O-H == hydroxyl).
;

loop_
_cod_related_entry_id
_cod_related_entry_database
_cod_related_entry_code
1 AMCSD 0004627
